data_7235092
loop_
_publ_author_name
'Tumanova, Natalia'
'Tumanov, Nikolay'
'Fischer, Franziska'
'Morelle, Fabrice'
'Ban, Voraksmy'
'Robeyns, Koen'
'Filinchuk, Yaroslav'
'Wouters, Johan'
'Emmerling, Franziska'
'Leyssens, Tom'

_publ_section_title
;
 Exploring polymorphism and stoichiometric diversity in naproxen/proline
 cocrystals
;
_journal_issue 45
_journal_name_full CrystEngComm
_journal_page_first 7308
_journal_paper_doi 10.1039/C8CE01338A
_journal_volume 20
_journal_year 2018
_chemical_absolute_configuration rm
_chemical_formula_moiety 'C14 H14 O3, 2(C5 H9 N O2)'
_chemical_formula_sum 'C24 H32 N2 O7'
_chemical_formula_weight 460.52
_chemical_melting_point 444(1)
_chemical_name_common
;
RS-naproxen L-proline 1:2 cocrystal
;
_chemical_name_systematic
'(2R)-2-(6-methoxynaphthalen-2-yl)propanoic acid;(2S)-2-(6-methoxynaphthalen-2-yl)propanoic acid;tetrakis((2S)-pyrrolidine-2-carboxylic acid);'
_space_group_IT_number 19
_space_group_name_Hall 'P 2ac 2ab'
_space_group_name_H-M_alt 'P 21 21 21'
_symmetry_cell_setting orthorhombic
_symmetry_space_group_name_Hall 'P 2ac 2ab'
_symmetry_space_group_name_H-M 'P 21 21 21'
_audit_update_record
;
2018-08-08 deposited with the CCDC.
2018-10-15 downloaded from the CCDC.
;
_cell_angle_alpha 90
_cell_angle_beta 90
_cell_angle_gamma 90
_cell_formula_units_Z 4
_cell_length_a 5.84172(9)
_cell_length_b 8.98394(13)
_cell_length_c 45.6816(8)
_cell_measurement_temperature 407
_cell_volume 2397.45(7)
_computing_structure_refinement 'TOPAS V5'
_computing_structure_solution FOX
_diffrn_ambient_temperature 407
_diffrn_detector 'solid-state silicon microstrip detector'
_diffrn_detector_type 'Mythen II'
_diffrn_measurement_device_type 'Mythen II'
_diffrn_radiation_type synchrotron
_diffrn_radiation_wavelength 0.708
_diffrn_source synchrotron
_exptl_absorpt_correction_type none
_exptl_crystal_colour colourless
_exptl_crystal_density_diffrn 1.276
_exptl_crystal_description powder
_pd_char_colour colourless
_pd_instr_location
; 
X04SA beamline, Swiss Light Source (SLS), Villigen, Switzerland
;
_pd_meas_2theta_range_inc 0.0036
_pd_meas_2theta_range_max 33.00120
_pd_meas_2theta_range_min 1.2996
_pd_meas_number_of_points 8807
_pd_meas_scan_method step
_pd_proc_2theta_range_inc 0.0036
_pd_proc_2theta_range_max 33.00120
_pd_proc_2theta_range_min 1.2996
_pd_proc_ls_prof_R_factor 1.865
_pd_proc_ls_prof_wR_expected 0.531
_pd_proc_ls_prof_wR_factor 2.188
_pd_proc_wavelength 0.708
_pd_spec_mounting 'Thin-wall 0.5 mm glass capillary'
_pd_spec_mount_mode transmission
_pd_spec_shape cylinder
_pd_spec_size_axial 4
_pd_spec_size_equat 0.5
_pd_spec_size_thick 0.5
_refine_ls_goodness_of_fit_all 4.12
_refine_ls_R_I_factor 4.228
_refine_ls_shift/su_max 0.001
_cod_data_source_file c8ce01338a2.cif
_cod_data_source_block RSnprx-Lpro-1-2
_cod_original_cell_volume 2397.45(6)
_cod_original_sg_symbol_H-M P212121
_cod_database_code 7235092

loop_
_symmetry_equiv_pos_as_xyz
'x, y, z '
'-x+1/2, -y, z+1/2 '
'-x, y+1/2, -z+1/2 '
'x+1/2, -y+1/2, -z '

loop_
_atom_site_label
_atom_site_type_symbol
_atom_site_symmetry_multiplicity
_atom_site_fract_x
_atom_site_fract_y
_atom_site_fract_z
_atom_site_occupancy
_atom_site_B_iso_or_equiv
O1 O 4 0.788(4) 0.434(4) 0.62487(16) 1 10.02752
C14 C 4 0.584(4) 0.354(3) 0.54120(15) 1 4.137338
H14 H 4 0.719(5) 0.300(3) 0.54152(17) 1 4.974281
C13 C 4 0.516(4) 0.425(2) 0.51483(14) 1 3.93205
C12 C 4 0.646(4) 0.415(3) 0.48877(15) 1 4.761097
H12 H 4 0.780(4) 0.359(3) 0.48857(17) 1 5.684892
C11 C 4 0.577(3) 0.485(2) 0.46405(14) 1 5.076924
H11 H 4 0.663(3) 0.476(3) 0.44701(15) 1 6.079676
C10 C 4 0.1453(16) 0.7392(6) 0.43597(11) 1 6.190216
H00A H 4 0.1357(17) 0.7807(6) 0.41664(11) 1 9.316907
H00B H 4 0.1679(18) 0.8178(6) 0.44992(11) 1 9.316907
H00D H 4 0.0059(17) 0.6873(9) 0.44041(11) 1 9.316907
C1 C 4 0.600(4) 0.407(3) 0.61701(15) 1 4.721619
O2 O 4 0.423(3) 0.477(2) 0.62732(13) 1 6.600791
H2A H 4 0.465(3) 0.538(2) 0.63951(13) 1 7.895684
C2 C 4 0.539(5) 0.290(3) 0.59431(16) 1 4.911115
H2 H 4 0.679(5) 0.236(3) 0.58962(18) 0.5 5.921763
O3 O 4 0.3329(19) 0.6381(11) 0.43736(11) 1 6.332338
C3 C 4 0.369(6) 0.179(2) 0.60707(18) 0.5 7.161385
H00E H 4 0.224(5) 0.2271(15) 0.61036(17) 0.5 10.73813
H00G H 4 0.427(6) 0.141(2) 0.62528(18) 0.5 10.73813
H00H H 4 0.348(7) 0.0978(18) 0.59358(19) 0.5 10.73813
C4 C 4 0.455(4) 0.363(2) 0.56620(15) 1 4.232086
C5 C 4 0.247(3) 0.4433(13) 0.56525(13) 1 4.532122
H5 H 4 0.156(3) 0.4478(12) 0.58189(13) 1 5.448022
C7 C 4 0.311(3) 0.5084(13) 0.51432(12) 1 3.979424
C6 C 4 0.178(3) 0.5140(10) 0.54031(12) 1 4.50054
H6 H 4 0.041(2) 0.5670(9) 0.54035(12) 1 5.369065
C9 C 4 0.378(2) 0.5720(13) 0.46382(12) 1 4.595288
C8 C 4 0.246(2) 0.5846(9) 0.48841(12) 1 4.39
H8 H 4 0.1142(19) 0.6426(7) 0.48817(11) 1 5.290108
C3a C 4 0.759(6) 0.201(3) 0.59028(19) 0.5 7.161385
H2b H 4 0.423(5) 0.220(2) 0.60139(17) 0.5 10.73813
H00Ea H 4 0.806(6) 0.161(4) 0.6088(2) 0.5 10.73813
H00Ga H 4 0.877(5) 0.264(4) 0.58268(19) 0.5 10.73813
H00Ha H 4 0.732(6) 0.120(3) 0.5768(2) 0.5 10.73813
N1 N 4 0.003(3) 0.818(5) 0.68015(13) 1 3.69518
H00W H 4 -0.128(3) 0.768(9) 0.68161(19) 1 4.421583
H00X H 4 0.052(3) 0.835(4) 0.69832(12) 1 4.421583
C19 C 4 -0.024(11) 0.960(6) 0.6642(2) 1 5.155881
H00 H 4 0.094(16) 1.031(3) 0.6696(2) 1 6.158633
HB H 4 -0.171(14) 1.005(10) 0.6689(3) 1 6.158633
C17 C 4 0.1599(15) 0.7891(10) 0.63199(9) 1 5.02955
H00Z H 4 0.308(3) 0.824(4) 0.62532(13) 1 6.000719
H H 4 0.107(5) 0.7110(17) 0.61898(12) 1 6.000719
C16 C 4 0.177(5) 0.7291(12) 0.66357(11) 1 3.458309
H00Y H 4 0.135(12) 0.6235(16) 0.66422(18) 1 4.184712
C15 C 4 0.415(4) 0.750(7) 0.67633(18) 1 3.592536
O4 O 4 0.574(8) 0.677(12) 0.6645(3) 1 4.611079
O5 O 4 0.441(4) 0.837(7) 0.69746(19) 1 4.997968
C18 C 4 -0.009(9) 0.915(5) 0.63269(18) 1 6.419191
H0AA H 4 0.040(15) 0.998(4) 0.6206(2) 1 7.73777
HA H 4 -0.157(6) 0.881(9) 0.6256(2) 1 7.73777
N2 N 4 0.293(4) 0.7431(14) 0.75326(18) 1 3.868885
H00I H 4 0.216(6) 0.6673(17) 0.7455(3) 1 4.658453
H00L H 4 0.333(3) 0.8047(18) 0.73890(14) 1 4.658453
O6 O 4 0.012(4) 0.959(4) 0.7339(2) 1 5.069029
C24 C 4 0.500(5) 0.687(3) 0.7687(2) 1 5.669101
H00U H 4 0.499(8) 0.579(3) 0.7695(3) 1 6.790288
H00V H 4 0.638(4) 0.719(4) 0.7586(2) 1 6.790288
C23 C 4 0.495(4) 0.751(2) 0.79881(17) 1 5.724371
H00N H 4 0.643(3) 0.791(4) 0.8040(2) 1 6.869245
H00Q H 4 0.454(6) 0.6744(18) 0.8129(2) 1 6.869245
C22 C 4 0.3172(15) 0.8707(9) 0.79836(13) 1 6.063885
H00S H 4 0.385(3) 0.9659(13) 0.79339(17) 1 7.264029
H00T H 4 0.2427(16) 0.8792(15) 0.81727(13) 1 7.264029
C21 C 4 0.147(2) 0.823(2) 0.77501(18) 1 3.837302
H00M H 4 0.038(4) 0.752(3) 0.7836(3) 1 4.579496
C20 C 4 0.015(3) 0.949(4) 0.7609(2) 1 3.608327
O7 O 4 -0.083(5) 1.037(5) 0.7779(3) 1 5.882284
